data_2016587
loop_
_publ_author_name
'Stibrany, Robert T.'
'Potenza, Joseph A.'

_publ_section_title
;An alternating copolymer containing trigonal planar homocoordinated copper(I)
 ions:
 <i>catena</i>-poly[[[bis[\m-(<i>E</i>)-1,2-bis(1-ethyl-1<i>H</i>-benzimidazol-2-yl)ethene-\k^2^<i>N</i>^3^:<i>N</i>^3'^]dicopper(I)]-\m-(<i>E</i>)-1,2-bis(1-ethyl-1<i>H</i>-benzimidazol-2-yl)ethene-\k^2^<i>N</i>^3^:<i>N</i>^3'^]
 bis(perchlorate) acetonitrile disolvate]
;
_journal_coeditor_code GZ3116
_journal_issue 5
_journal_name_full 'Acta Crystallographica Section C'
_journal_page_first m213
_journal_page_last m216
_journal_paper_doi 10.1107/S0108270108002618
_journal_volume 64
_journal_year 2008
_chemical_formula_iupac '[Cu2 (C20 H20 N4)3] (Cl O4)2 , 2C2 H3 N'
_chemical_formula_moiety 'C30 H30 Cu N6 +, Cl O4 -, C2 H3 N'
_chemical_formula_sum 'C32 H33 Cl Cu N7 O4'
_chemical_formula_weight 678.64
_chemical_name_systematic
;\k^2^N^3^:N^3'^]dicopper(I)]-\m-(<i>E</i>)-1,2-bis(1-ethyl-1H-benzimidazol-2-yl)ethene-\k^2^N^3^:N^3'^]
 bis(perchlorate) acetonitrile disolvate]
;
_space_group_IT_number 15
_symmetry_cell_setting monoclinic
_symmetry_space_group_name_Hall '-I 2ya'
_symmetry_space_group_name_H-M 'I 1 2/a 1'
_atom_sites_solution_hydrogens geom
_atom_sites_solution_primary direct
_atom_sites_solution_secondary difmap
_audit_creation_method SHELXL-97
_cell_angle_alpha 90.00
_cell_angle_beta 97.039(4)
_cell_angle_gamma 90.00
_cell_formula_units_Z 8
_cell_length_a 21.834(6)
_cell_length_b 12.948(4)
_cell_length_c 23.502(10)
_cell_measurement_reflns_used 1014
_cell_measurement_temperature 297.0(10)
_cell_measurement_theta_max 25.153
_cell_measurement_theta_min 2.404
_cell_volume 6594(4)
_computing_cell_refinement 'SAINT (Bruker, 2000)'
_computing_data_collection 'SMART (Bruker, 2000)'
_computing_data_reduction 'SAINT (Bruker, 2000)'
_computing_molecular_graphics 'ORTEPIII (Burnett & Johnson, 1996) and ORTEP-32 (Farrugia, 1997)'
_computing_publication_material 'SHELXTL (Version 6.10; Sheldrick, 2008)'
_computing_structure_refinement 'SHELXL97 (Sheldrick, 2008)'
_computing_structure_solution 'SHELXS97 (Sheldrick, 2008)'
_diffrn_ambient_temperature 297.0(10)
_diffrn_measured_fraction_theta_full 0.999
_diffrn_measured_fraction_theta_max 0.999
_diffrn_measurement_device_type 'Bruker SMART CCD area-detector'
_diffrn_measurement_method '\f and \w'
_diffrn_radiation_monochromator graphite
_diffrn_radiation_source 'fine-focus sealed tube'
_diffrn_radiation_type MoK\a
_diffrn_radiation_wavelength 0.71073
_diffrn_reflns_av_R_equivalents 0.0231
_diffrn_reflns_av_sigmaI/netI 0.0180
_diffrn_reflns_limit_h_max 26
_diffrn_reflns_limit_h_min -26
_diffrn_reflns_limit_k_max 15
_diffrn_reflns_limit_k_min -15
_diffrn_reflns_limit_l_max 28
_diffrn_reflns_limit_l_min -28
_diffrn_reflns_number 30631
_diffrn_reflns_theta_full 26.02
_diffrn_reflns_theta_max 26.02
_diffrn_reflns_theta_min 2.40
_diffrn_standards_number 0
_exptl_absorpt_coefficient_mu 0.790
_exptl_absorpt_correction_T_max 1.00
_exptl_absorpt_correction_T_min 0.757
_exptl_absorpt_correction_type multi-scan
_exptl_absorpt_process_details '(SADABS; Blessing, 1995)'
_exptl_crystal_colour orange
_exptl_crystal_density_diffrn 1.367
_exptl_crystal_density_method 'not measured'
_exptl_crystal_description prism
_exptl_crystal_F_000 2816
_exptl_crystal_size_max 0.47
_exptl_crystal_size_mid 0.25
_exptl_crystal_size_min 0.15
_refine_diff_density_max 0.408
_refine_diff_density_min -0.213
_refine_ls_extinction_method none
_refine_ls_goodness_of_fit_ref 1.000
_refine_ls_hydrogen_treatment constr
_refine_ls_matrix_type full
_refine_ls_number_parameters 469
_refine_ls_number_reflns 6478
_refine_ls_number_restraints 26
_refine_ls_restrained_S_all 1.002
_refine_ls_R_factor_all 0.0426
_refine_ls_R_factor_gt 0.0329
_refine_ls_shift/su_max 0.002
_refine_ls_shift/su_mean 0.000
_refine_ls_structure_factor_coef Fsqd
_refine_ls_weighting_details 'calc w=1/[\s^2^(Fo^2^)+(0.0645P)^2^+2.91P] where P=(Fo^2^+2Fc^2^)/3'
_refine_ls_weighting_scheme calc
_refine_ls_wR_factor_gt 0.0906
_refine_ls_wR_factor_ref 0.0964
_reflns_number_gt 5414
_reflns_number_total 6478
_reflns_threshold_expression I>2\s(I)
_cod_data_source_file gz3116.cif
_cod_data_source_block I
_cod_depositor_comments
;
The following automatic conversions were performed:
'_symmetry_cell_setting' value 'Monoclinic' changed to 'monoclinic'
according to '/home/saulius/struct/CIF-dictionaries/cif_core.dic'
dictionary named 'cif_core.dic' version 2.4.1 from
2010-06-29.

'_geom_bond_publ_flag' value 'Y' changed to 'y' according to
'/home/saulius/struct/CIF-dictionaries/cif_core.dic' dictionary named
'cif_core.dic' version 2.4.1 from 2010-06-29 (3 times).

Automatic conversion script
Id: cif_fix_enum 1527 2010-12-29 10:47:43Z saulius 

The following automatic conversions were performed:

'_symmetry_cell_setting' value 'Monoclinic' changed to 'monoclinic'
according to /home/saulius/struct/CIF-dictionaries/cif_core.dic
dictionary named 'cif_core.dic' version 2.4.1 from
2010-06-29.

'_geom_bond_publ_flag' value 'Y' changed to 'y'
according to /home/saulius/struct/CIF-dictionaries/cif_core.dic
dictionary named 'cif_core.dic' version 2.4.1 from 2010-06-29 (3
times).

Automatic conversion script
Id: cif_fix_values 1715 2011-07-08 13:25:40Z adriana 
;
_cod_original_sg_symbol_H-M 'I 2/a'
_cod_database_code 2016587
_cod_database_fobs_code 2016587

loop_
_symmetry_equiv_pos_as_xyz
'x, y, z'
'-x+1/2, y, -z'
'x+1/2, y+1/2, z+1/2'
'-x+1, y+1/2, -z+1/2'
'-x, -y, -z'
'x-1/2, -y, z'
'-x+1/2, -y+1/2, -z+1/2'
'x, -y+1/2, z+1/2'

loop_
_atom_site_type_symbol
_atom_site_label
_atom_site_fract_x
_atom_site_fract_y
_atom_site_fract_z
_atom_site_U_iso_or_equiv
_atom_site_adp_type
_atom_site_calc_flag
_atom_site_refinement_flags
_atom_site_occupancy
Cu Cu1 0.290850(9) 0.282786(15) 0.617923(8) 0.03564(9) Uani d . 1
N N11 0.16281(7) 0.49507(10) 0.54648(6) 0.0364(3) Uani d . 1
N N13 0.23106(6) 0.39187(10) 0.59648(6) 0.0345(3) Uani d . 1
N N23 0.18214(6) 0.15744(11) 0.41895(6) 0.0348(3) Uani d . 1
N N21 0.15085(6) 0.04506(11) 0.48138(6) 0.0352(3) Uani d . 1
N N31 0.39076(7) 0.25593(15) 0.78175(7) 0.0490(4) Uani d . 1
N N33 0.34544(7) 0.29116(12) 0.69369(6) 0.0392(3) Uani d . 1
C C1 0.17362(7) 0.32091(13) 0.50766(7) 0.0344(3) Uani d . 1
H H1 0.1595 0.3422 0.4706 0.041 Uiso calc R 1
C C2 0.17790(8) 0.22007(12) 0.51753(7) 0.0338(3) Uani d . 1
H H2 0.1867 0.1978 0.5553 0.041 Uiso calc R 1
C C3 0.27702(8) 0.24514(16) 0.76595(8) 0.0414(4) Uani d . 1
H H3 0.2768 0.2243 0.8038 0.050 Uiso calc R 1
C C11 0.18837(8) 0.55167(13) 0.59280(7) 0.0387(4) Uani d . 1
C C12 0.18933(7) 0.40004(12) 0.55032(7) 0.0326(3) Uani d . 1
C C13 0.23097(8) 0.48698(13) 0.62415(7) 0.0373(4) Uani d . 1
C C14 0.26569(9) 0.52153(16) 0.67409(8) 0.0484(5) Uani d . 1
H H14 0.2943 0.4791 0.6953 0.058 Uiso calc R 1
C C15 0.25561(11) 0.62187(17) 0.69073(9) 0.0596(6) Uani d . 1
H H15 0.2784 0.6478 0.7236 0.072 Uiso calc R 1
C C16 0.21214(12) 0.68520(16) 0.65945(10) 0.0608(6) Uani d . 1
H H16 0.2064 0.7519 0.6725 0.073 Uiso calc R 1
C C17 0.17763(10) 0.65250(14) 0.61011(9) 0.0507(5) Uani d . 1
H H17 0.1487 0.6950 0.5893 0.061 Uiso calc R 1
C C18 0.11490(9) 0.53181(15) 0.50168(8) 0.0464(4) Uani d . 1
H H18A 0.0883 0.5803 0.5184 0.056 Uiso calc R 1
H H18B 0.0898 0.4737 0.4869 0.056 Uiso calc R 1
C C19 0.14148(14) 0.5832(2) 0.45331(11) 0.0803(8) Uani d . 1
H H19A 0.1689 0.6374 0.4681 0.120 Uiso calc R 1
H H19B 0.1087 0.6118 0.4270 0.120 Uiso calc R 1
H H19C 0.1639 0.5334 0.4337 0.120 Uiso calc R 1
C C21 0.15102(8) -0.00746(13) 0.43050(8) 0.0374(4) Uani d . 1
C C22 0.16961(7) 0.14295(12) 0.47263(7) 0.0324(3) Uani d . 1
C C23 0.17065(8) 0.06296(13) 0.39174(7) 0.0372(4) Uani d . 1
C C24 0.17902(10) 0.03166(16) 0.33650(8) 0.0502(5) Uani d . 1
H H24 0.1925 0.0776 0.3103 0.060 Uiso calc R 1
C C25 0.16656(11) -0.06967(17) 0.32229(10) 0.0590(5) Uani d . 1
H H25 0.1719 -0.0926 0.2857 0.071 Uiso calc R 1
C C26 0.14611(10) -0.13884(16) 0.36108(10) 0.0572(5) Uani d . 1
H H26 0.1380 -0.2067 0.3497 0.069 Uiso calc R 1
C C27 0.13755(9) -0.10983(14) 0.41581(9) 0.0479(4) Uani d . 1
H H27 0.1235 -0.1560 0.4416 0.057 Uiso calc R 1
C C28 0.13061(9) 0.00225(14) 0.53360(8) 0.0449(4) Uani d . 1
H H28A 0.0940 -0.0396 0.5235 0.054 Uiso calc R 1
H H28B 0.1197 0.0583 0.5578 0.054 Uiso calc R 1
C C29 0.18003(12) -0.0629(2) 0.56642(11) 0.0763(7) Uani d . 1
H H29A 0.1915 -0.1176 0.5423 0.114 Uiso calc R 1
H H29B 0.1647 -0.0917 0.5995 0.114 Uiso calc R 1
H H29C 0.2155 -0.0208 0.5784 0.114 Uiso calc R 1
C C31 0.43703(9) 0.27983(17) 0.74982(9) 0.0503(5) Uani d . 1
C C32 0.33633(8) 0.26430(14) 0.74665(7) 0.0387(4) Uani d . 1
C C33 0.40860(9) 0.30155(16) 0.69479(8) 0.0446(4) Uani d . 1
C C34 0.44357(10) 0.3284(2) 0.65143(10) 0.0617(6) Uani d . 1
H H34 0.4251 0.3432 0.6146 0.074 Uiso calc R 1
C C35 0.50635(11) 0.3323(3) 0.66515(12) 0.0783(8) Uani d . 1
H H35 0.5308 0.3496 0.6368 0.094 Uiso calc R 1
C C36 0.53447(11) 0.3112(3) 0.72012(13) 0.0838(9) Uani d . 1
H H36 0.5772 0.3155 0.7277 0.101 Uiso calc R 1
C C37 0.50084(10) 0.2841(2) 0.76379(11) 0.0717(7) Uani d . 1
H H37 0.5197 0.2694 0.8005 0.086 Uiso calc R 1
C C38 0.40102(11) 0.2191(2) 0.84102(9) 0.0706(8) Uani d . 1
H H38A 0.3635 0.2278 0.8587 0.085 Uiso calc R 1
H H38B 0.4331 0.2603 0.8624 0.085 Uiso calc R 1
C C39 0.41966(14) 0.1076(3) 0.84414(14) 0.1008(11) Uani d . 1
H H39A 0.3867 0.0660 0.8254 0.151 Uiso calc R 1
H H39B 0.4282 0.0870 0.8836 0.151 Uiso calc R 1
H H39C 0.4560 0.0982 0.8254 0.151 Uiso calc R 1
N N6 0.3841(2) 0.5218(5) 0.7969(2) 0.194(2) Uani d . 1
C C6 0.4325(2) 0.5296(4) 0.8181(2) 0.1262(14) Uani d . 1
C C7 0.4933(2) 0.5380(4) 0.8462(2) 0.1360(16) Uani d . 1
H H7A 0.5067 0.4720 0.8616 0.204 Uiso calc R 1
H H7B 0.4943 0.5875 0.8767 0.204 Uiso calc R 1
H H7C 0.5203 0.5603 0.8193 0.204 Uiso calc R 1
Cl Cl1 0.50228(2) 0.23206(4) 0.49950(3) 0.05883(15) Uani d D 1
O O1 0.56385(7) 0.22805(12) 0.52523(8) 0.0722(5) Uani d D 1
O O2 0.4636(3) 0.1939(14) 0.5391(3) 0.099(6) Uani d PD 0.278(17)
O O2A 0.4673(3) 0.1629(7) 0.5295(5) 0.121(5) Uani d PD 0.559(19)
O O2B 0.5213(7) 0.2831(16) 0.4364(4) 0.099(7) Uani d PD 0.165(10)
O O3 0.4956(4) 0.1681(11) 0.4506(4) 0.074(4) Uani d PD 0.278(17)
O O3A 0.4987(4) 0.2028(11) 0.4420(2) 0.166(7) Uani d PD 0.559(19)
O O3B 0.4760(6) 0.1496(10) 0.4800(8) 0.117(8) Uani d PD 0.165(10)
O O4 0.4852(6) 0.3337(5) 0.4842(9) 0.132(9) Uani d PD 0.278(17)
O O4A 0.4785(3) 0.3324(4) 0.5044(6) 0.112(4) Uani d PD 0.559(19)
O O4B 0.4711(6) 0.3147(14) 0.5154(7) 0.087(8) Uani d PD 0.165(10)

loop_
_atom_site_aniso_label
_atom_site_aniso_U_11
_atom_site_aniso_U_22
_atom_site_aniso_U_33
_atom_site_aniso_U_12
_atom_site_aniso_U_13
_atom_site_aniso_U_23
Cu1 0.04165(14) 0.03298(13) 0.03171(13) 0.00657(8) 0.00219(9) 0.00009(8)
N11 0.0419(8) 0.0288(7) 0.0375(7) 0.0054(6) 0.0014(6) 0.0006(6)
N13 0.0417(8) 0.0298(7) 0.0315(7) 0.0055(6) 0.0018(6) -0.0026(5)
N23 0.0415(8) 0.0288(7) 0.0334(7) -0.0054(6) 0.0023(6) -0.0012(6)
N21 0.0384(7) 0.0281(7) 0.0398(8) -0.0019(5) 0.0076(6) 0.0015(6)
N31 0.0378(8) 0.0742(11) 0.0327(8) -0.0005(8) -0.0049(6) 0.0020(8)
N33 0.0374(8) 0.0481(9) 0.0315(7) 0.0027(6) 0.0015(6) -0.0021(6)
C1 0.0382(9) 0.0332(8) 0.0309(8) 0.0018(7) 0.0007(6) 0.0014(7)
C2 0.0377(9) 0.0320(8) 0.0314(8) -0.0003(6) 0.0037(7) 0.0010(6)
C3 0.0399(9) 0.0546(11) 0.0292(8) 0.0032(8) 0.0028(7) -0.0009(8)
C11 0.0457(9) 0.0317(8) 0.0385(9) 0.0019(7) 0.0047(7) -0.0023(7)
C12 0.0374(8) 0.0285(8) 0.0324(8) 0.0026(6) 0.0055(6) 0.0009(6)
C13 0.0455(9) 0.0321(8) 0.0344(8) 0.0032(7) 0.0047(7) -0.0032(7)
C14 0.0578(12) 0.0437(10) 0.0412(10) 0.0066(9) -0.0040(8) -0.0066(8)
C15 0.0784(15) 0.0490(12) 0.0488(11) 0.0002(11) -0.0024(10) -0.0173(10)
C16 0.0862(16) 0.0358(10) 0.0592(13) 0.0069(10) 0.0044(12) -0.0134(9)
C17 0.0636(12) 0.0313(9) 0.0566(12) 0.0089(8) 0.0044(9) -0.0031(8)
C18 0.0481(10) 0.0394(10) 0.0488(11) 0.0101(8) -0.0061(8) 0.0031(8)
C19 0.100(2) 0.0823(18) 0.0588(14) 0.0253(15) 0.0088(13) 0.0297(13)
C21 0.0357(8) 0.0317(8) 0.0448(10) -0.0025(7) 0.0041(7) -0.0037(7)
C22 0.0333(8) 0.0282(8) 0.0353(8) -0.0002(6) 0.0028(6) 0.0024(6)
C23 0.0387(9) 0.0338(8) 0.0384(9) -0.0037(7) 0.0017(7) -0.0033(7)
C24 0.0626(12) 0.0465(11) 0.0416(10) -0.0097(9) 0.0070(9) -0.0066(8)
C25 0.0737(14) 0.0535(12) 0.0503(12) -0.0076(11) 0.0090(10) -0.0196(10)
C26 0.0671(13) 0.0374(10) 0.0668(14) -0.0096(9) 0.0070(11) -0.0174(10)
C27 0.0508(11) 0.0323(9) 0.0608(12) -0.0076(8) 0.0077(9) -0.0038(8)
C28 0.0523(11) 0.0357(9) 0.0487(10) -0.0061(8) 0.0150(8) 0.0059(8)
C29 0.0752(16) 0.0803(17) 0.0708(16) -0.0030(13) -0.0017(13) 0.0351(14)
C31 0.0388(10) 0.0672(14) 0.0434(10) -0.0036(9) -0.0014(8) -0.0055(9)
C32 0.0353(9) 0.0479(10) 0.0317(8) 0.0023(7) -0.0007(7) -0.0044(7)
C33 0.0384(9) 0.0539(11) 0.0409(10) -0.0015(8) 0.0023(7) -0.0034(8)
C34 0.0500(12) 0.0855(17) 0.0506(12) -0.0084(11) 0.0103(9) 0.0032(11)
C35 0.0516(13) 0.117(2) 0.0694(16) -0.0179(14) 0.0196(12) -0.0016(16)
C36 0.0382(12) 0.132(3) 0.0812(18) -0.0165(14) 0.0057(12) -0.0113(18)
C37 0.0389(11) 0.113(2) 0.0604(14) -0.0078(12) -0.0054(10) -0.0036(14)
C38 0.0470(12) 0.128(3) 0.0338(10) -0.0007(13) -0.0069(9) 0.0113(12)
C39 0.084(2) 0.128(3) 0.091(2) 0.0118(19) 0.0113(16) 0.056(2)
N6 0.123(3) 0.257(6) 0.192(5) 0.020(4) -0.025(3) -0.069(4)
C6 0.112(3) 0.134(4) 0.127(3) 0.020(3) -0.005(3) -0.030(3)
C7 0.111(3) 0.125(3) 0.165(4) 0.010(3) -0.014(3) -0.015(3)
Cl1 0.0380(3) 0.0537(3) 0.0823(4) 0.0017(2) -0.0025(2) -0.0063(3)
O1 0.0446(8) 0.0576(10) 0.1089(14) 0.0038(7) -0.0129(9) -0.0113(9)
O2 0.052(5) 0.193(18) 0.055(6) -0.018(6) 0.021(4) -0.013(7)
O2A 0.092(4) 0.076(4) 0.200(12) -0.034(3) 0.034(5) 0.027(5)
O2B 0.090(10) 0.126(16) 0.078(9) 0.008(10) -0.007(7) 0.029(9)
O3 0.070(6) 0.102(8) 0.045(5) -0.009(5) -0.007(4) -0.022(5)
O3A 0.195(12) 0.217(14) 0.074(4) 0.099(10) -0.032(5) -0.005(6)
O3B 0.105(12) 0.134(14) 0.110(17) -0.079(11) 0.014(11) -0.062(13)
O4 0.064(8) 0.084(9) 0.24(2) 0.013(6) -0.017(11) 0.047(10)
O4A 0.069(4) 0.048(3) 0.225(11) 0.016(3) 0.041(6) 0.008(4)
O4B 0.071(12) 0.109(17) 0.083(11) 0.054(12) 0.021(9) 0.002(11)

loop_
_atom_type_symbol
_atom_type_description
_atom_type_scat_dispersion_real
_atom_type_scat_dispersion_imag
_atom_type_scat_source
C C 0.0033 0.0016 'International Tables Vol C Tables 4.2.6.8 and 6.1.1.4'
H H 0.0000 0.0000 'International Tables Vol C Tables 4.2.6.8 and 6.1.1.4'
N N 0.0061 0.0033 'International Tables Vol C Tables 4.2.6.8 and 6.1.1.4'
O O 0.0106 0.0060 'International Tables Vol C Tables 4.2.6.8 and 6.1.1.4'
Cl Cl 0.1484 0.1585 'International Tables Vol C Tables 4.2.6.8 and 6.1.1.4'
Cu Cu 0.3201 1.2651 'International Tables Vol C Tables 4.2.6.8 and 6.1.1.4'

loop_
_geom_angle_atom_site_label_1
_geom_angle_atom_site_label_2
_geom_angle_atom_site_label_3
_geom_angle_site_symmetry_1
_geom_angle_site_symmetry_3
_geom_angle
_geom_angle_publ_flag
N13 Cu1 N23 . 2_556 135.49(6) y
N13 Cu1 N33 . . 119.57(6) y
N23 Cu1 N33 . 2_556 104.87(6) y
C12 N11 C11 . . 107.61(14) ?
C12 N11 C18 . . 126.95(15) ?
C11 N11 C18 . . 125.44(15) ?
C12 N13 C13 . . 105.66(13) ?
C12 N13 Cu1 . . 129.65(11) ?
C13 N13 Cu1 . . 124.04(11) ?
C22 N23 C23 . . 105.34(14) ?
C22 N23 Cu1 . 2_556 129.77(11) ?
C23 N23 Cu1 . 2_556 124.87(12) ?
C22 N21 C21 . . 107.29(14) ?
C22 N21 C28 . . 127.54(15) ?
C21 N21 C28 . . 125.09(15) ?
C32 N31 C31 . . 107.31(16) ?
C32 N31 C38 . . 128.41(18) ?
C31 N31 C38 . . 124.03(17) ?
C32 N33 C33 . . 105.72(15) ?
C32 N33 Cu1 . . 132.12(13) ?
C33 N33 Cu1 . . 120.07(12) ?
C2 C1 C12 . . 124.79(15) ?
C2 C1 H1 . . 117.6 ?
C12 C1 H1 . . 117.6 ?
C1 C2 C22 . . 123.44(15) ?
C1 C2 H2 . . 118.3 ?
C22 C2 H2 . . 118.3 ?
C3 C3 C32 7_556 . 125.2(2) ?
C3 C3 H3 7_556 . 117.4 ?
C32 C3 H3 . . 117.4 ?
N11 C11 C13 . . 106.17(15) ?
N11 C11 C17 . . 131.60(17) ?
C13 C11 C17 . . 122.23(17) ?
N13 C12 N11 . . 111.68(14) ?
N13 C12 C1 . . 126.08(15) ?
N11 C12 C1 . . 122.23(15) ?
C14 C13 N13 . . 130.29(16) ?
C14 C13 C11 . . 120.82(16) ?
N13 C13 C11 . . 108.89(15) ?
C15 C14 C13 . . 116.86(18) ?
C15 C14 H14 . . 121.6 ?
C13 C14 H14 . . 121.6 ?
C14 C15 C16 . . 121.71(19) ?
C14 C15 H15 . . 119.1 ?
C16 C15 H15 . . 119.1 ?
C17 C16 C15 . . 122.20(19) ?
C17 C16 H16 . . 118.9 ?
C15 C16 H16 . . 118.9 ?
C16 C17 C11 . . 116.17(19) ?
C16 C17 H17 . . 121.9 ?
C11 C17 H17 . . 121.9 ?
N11 C18 C19 . . 112.36(18) ?
N11 C18 H18A . . 109.1 ?
C19 C18 H18A . . 109.1 ?
N11 C18 H18B . . 109.1 ?
C19 C18 H18B . . 109.1 ?
H18A C18 H18B . . 107.9 ?
C18 C19 H19A . . 109.5 ?
C18 C19 H19B . . 109.5 ?
H19A C19 H19B . . 109.5 ?
C18 C19 H19C . . 109.5 ?
H19A C19 H19C . . 109.5 ?
H19B C19 H19C . . 109.5 ?
N21 C21 C27 . . 131.53(17) ?
N21 C21 C23 . . 106.17(15) ?
C27 C21 C23 . . 122.27(17) ?
N23 C22 N21 . . 112.04(14) ?
N23 C22 C2 . . 124.70(14) ?
N21 C22 C2 . . 123.19(15) ?
N23 C23 C21 . . 109.16(15) ?
N23 C23 C24 . . 130.41(17) ?
C21 C23 C24 . . 120.32(17) ?
C25 C24 C23 . . 117.38(19) ?
C25 C24 H24 . . 121.3 ?
C23 C24 H24 . . 121.3 ?
C24 C25 C26 . . 121.8(2) ?
C24 C25 H25 . . 119.1 ?
C26 C25 H25 . . 119.1 ?
C27 C26 C25 . . 121.93(18) ?
C27 C26 H26 . . 119.0 ?
C25 C26 H26 . . 119.0 ?
C26 C27 C21 . . 116.32(19) ?
C26 C27 H27 . . 121.8 ?
C21 C27 H27 . . 121.8 ?
N21 C28 C29 . . 111.76(17) ?
N21 C28 H28A . . 109.3 ?
C29 C28 H28A . . 109.3 ?
N21 C28 H28B . . 109.3 ?
C29 C28 H28B . . 109.3 ?
H28A C28 H28B . . 107.9 ?
C28 C29 H29A . . 109.5 ?
C28 C29 H29B . . 109.5 ?
H29A C29 H29B . . 109.5 ?
C28 C29 H29C . . 109.5 ?
H29A C29 H29C . . 109.5 ?
H29B C29 H29C . . 109.5 ?
N31 C31 C37 . . 131.7(2) ?
N31 C31 C33 . . 106.29(17) ?
C37 C31 C33 . . 122.0(2) ?
N33 C32 N31 . . 111.54(16) ?
N33 C32 C3 . . 125.52(16) ?
N31 C32 C3 . . 122.94(17) ?
N33 C33 C34 . . 130.29(18) ?
N33 C33 C31 . . 109.13(17) ?
C34 C33 C31 . . 120.58(19) ?
C35 C34 C33 . . 117.4(2) ?
C35 C34 H34 . . 121.3 ?
C33 C34 H34 . . 121.3 ?
C34 C35 C36 . . 121.8(2) ?
C34 C35 H35 . . 119.1 ?
C36 C35 H35 . . 119.1 ?
C37 C36 C35 . . 121.9(2) ?
C37 C36 H36 . . 119.1 ?
C35 C36 H36 . . 119.1 ?
C36 C37 C31 . . 116.3(2) ?
C36 C37 H37 . . 121.8 ?
C31 C37 H37 . . 121.8 ?
N31 C38 C39 . . 111.7(2) ?
N31 C38 H38A . . 109.3 ?
C39 C38 H38A . . 109.3 ?
N31 C38 H38B . . 109.3 ?
C39 C38 H38B . . 109.3 ?
H38A C38 H38B . . 107.9 ?
C38 C39 H39A . . 109.5 ?
C38 C39 H39B . . 109.5 ?
H39A C39 H39B . . 109.5 ?
C38 C39 H39C . . 109.5 ?
H39A C39 H39C . . 109.5 ?
H39B C39 H39C . . 109.5 ?
N6 C6 C7 . . 178.6(7) ?
C6 C7 H7A . . 109.5 ?
C6 C7 H7B . . 109.5 ?
H7A C7 H7B . . 109.5 ?
C6 C7 H7C . . 109.5 ?
H7A C7 H7C . . 109.5 ?
H7B C7 H7C . . 109.5 ?
O3B Cl1 O4B . . 123.1(5) ?
O3B Cl1 O3A . . 56.9(9) ?
O4B Cl1 O3A . . 120.9(8) ?
O3B Cl1 O4 . . 127.0(8) ?
O3A Cl1 O4 . . 91.4(10) ?
O3B Cl1 O1 . . 119.3(7) ?
O4B Cl1 O1 . . 113.6(6) ?
O3A Cl1 O1 . . 110.1(3) ?
O4 Cl1 O1 . . 110.8(4) ?
O3B Cl1 O4A . . 130.5(8) ?
O3A Cl1 O4A . . 110.6(4) ?
O1 Cl1 O4A . . 110.0(3) ?
O4B Cl1 O3 . . 133.5(8) ?
O4 Cl1 O3 . . 110.1(5) ?
O1 Cl1 O3 . . 109.1(3) ?
O4A Cl1 O3 . . 127.3(7) ?
O3B Cl1 O2 . . 70.4(11) ?
O4B Cl1 O2 . . 74.5(11) ?
O3A Cl1 O2 . . 124.9(6) ?
O4 Cl1 O2 . . 109.5(9) ?
O1 Cl1 O2 . . 108.6(4) ?
O4A Cl1 O2 . . 90.7(8) ?
O3 Cl1 O2 . . 108.6(4) ?
O3B Cl1 O2A . . 53.3(9) ?
O4B Cl1 O2A . . 92.4(10) ?
O3A Cl1 O2A . . 109.9(4) ?
O4 Cl1 O2A . . 125.2(8) ?
O1 Cl1 O2A . . 107.9(3) ?
O4A Cl1 O2A . . 108.3(4) ?
O3 Cl1 O2A . . 91.5(7) ?
O3B Cl1 O2B . . 99.1(6) ?
O4B Cl1 O2B . . 96.8(6) ?
O4 Cl1 O2B . . 60.2(12) ?
O1 Cl1 O2B . . 93.7(4) ?
O4A Cl1 O2B . . 81.2(8) ?
O3 Cl1 O2B . . 62.3(9) ?
O2 Cl1 O2B . . 157.6(6) ?
O2A Cl1 O2B . . 150.7(6) ?
Cl1 O2 O3B . . 50.3(5) ?
Cl1 O2 O4B . . 50.7(5) ?
O3B O2 O4B . . 90.8(8) ?
O3B O2A Cl1 . . 57.1(5) ?
O3A O2B O4 . . 91.9(10) ?
O4 O2B O3 . . 91.1(8) ?
O3A O2B Cl1 . . 53.8(4) ?
O4 O2B Cl1 . . 50.0(5) ?
O3 O2B Cl1 . . 49.5(4) ?
O3A O3 O3B . . 131.1(18) ?
O3A O3 Cl1 . . 78.2(7) ?
O3B O3 Cl1 . . 62.4(7) ?
O3B O3 O2B . . 127.7(12) ?
Cl1 O3 O2B . . 68.2(7) ?
O3 O3A O2B . . 157.9(14) ?
O2B O3A O3B . . 140.1(10) ?
O3 O3A Cl1 . . 81.3(7) ?
O2B O3A Cl1 . . 83.8(7) ?
O3B O3A Cl1 . . 56.6(5) ?
O3 O3B O2A . . 148.6(9) ?
O3 O3B Cl1 . . 79.3(9) ?
O2A O3B Cl1 . . 69.7(8) ?
O2A O3B O3A . . 135.6(10) ?
Cl1 O3B O3A . . 66.5(6) ?
O3 O3B O2 . . 138.3(10) ?
Cl1 O3B O2 . . 59.3(8) ?
O3A O3B O2 . . 123.4(10) ?
O4A O4 Cl1 . . 80.2(9) ?
O4B O4 Cl1 . . 68.1(9) ?
O4A O4 O2B . . 149.4(8) ?
O4B O4 O2B . . 137.7(11) ?
Cl1 O4 O2B . . 69.8(8) ?
O4 O4A Cl1 . . 78.8(7) ?
O4 O4B Cl1 . . 75.3(10) ?
O4 O4B O2 . . 127.4(13) ?
Cl1 O4B O2 . . 54.8(7) ?

loop_
_geom_bond_atom_site_label_1
_geom_bond_atom_site_label_2
_geom_bond_site_symmetry_2
_geom_bond_distance
_geom_bond_publ_flag
Cu1 N13 . 1.9473(14) y
Cu1 N23 2_556 1.9642(14) y
Cu1 N33 . 2.0206(16) y
N11 C12 . 1.358(2) ?
N11 C11 . 1.373(2) ?
N11 C18 . 1.470(2) ?
N13 C12 . 1.333(2) ?
N13 C13 . 1.393(2) ?
N23 C22 . 1.336(2) ?
N23 C23 . 1.389(2) ?
N23 Cu1 2_556 1.9642(14) ?
N21 C22 . 1.355(2) ?
N21 C21 . 1.376(2) ?
N21 C28 . 1.463(2) ?
N31 C32 . 1.366(2) ?
N31 C31 . 1.366(3) ?
N31 C38 . 1.463(3) ?
N33 C32 . 1.330(2) ?
N33 C33 . 1.383(2) ?
C1 C2 . 1.327(2) ?
C1 C12 . 1.445(2) ?
C1 H1 . 0.9300 ?
C2 C22 . 1.448(2) ?
C2 H2 . 0.9300 ?
C3 C3 7_556 1.324(4) ?
C3 C32 . 1.445(3) ?
C3 H3 . 0.9300 ?
C11 C13 . 1.393(2) ?
C11 C17 . 1.396(2) ?
C13 C14 . 1.391(3) ?
C14 C15 . 1.382(3) ?
C14 H14 . 0.9300 ?
C15 C16 . 1.394(3) ?
C15 H15 . 0.9300 ?
C16 C17 . 1.370(3) ?
C16 H16 . 0.9300 ?
C17 H17 . 0.9300 ?
C18 C19 . 1.495(3) ?
C18 H18A . 0.9700 ?
C18 H18B . 0.9700 ?
C19 H19A . 0.9600 ?
C19 H19B . 0.9600 ?
C19 H19C . 0.9600 ?
C21 C27 . 1.392(2) ?
C21 C23 . 1.393(2) ?
C23 C24 . 1.393(3) ?
C24 C25 . 1.373(3) ?
C24 H24 . 0.9300 ?
C25 C26 . 1.390(3) ?
C25 H25 . 0.9300 ?
C26 C27 . 1.375(3) ?
C26 H26 . 0.9300 ?
C27 H27 . 0.9300 ?
C28 C29 . 1.505(3) ?
C28 H28A . 0.9700 ?
C28 H28B . 0.9700 ?
C29 H29A . 0.9600 ?
C29 H29B . 0.9600 ?
C29 H29C . 0.9600 ?
C31 C37 . 1.393(3) ?
C31 C33 . 1.393(3) ?
C33 C34 . 1.390(3) ?
C34 C35 . 1.370(3) ?
C34 H34 . 0.9300 ?
C35 C36 . 1.388(4) ?
C35 H35 . 0.9300 ?
C36 C37 . 1.379(4) ?
C36 H36 . 0.9300 ?
C37 H37 . 0.9300 ?
C38 C39 . 1.500(5) ?
C38 H38A . 0.9700 ?
C38 H38B . 0.9700 ?
C39 H39A . 0.9600 ?
C39 H39B . 0.9600 ?
C39 H39C . 0.9600 ?
N6 C6 . 1.115(5) ?
C6 C7 . 1.413(6) ?
C7 H7A . 0.9600 ?
C7 H7B . 0.9600 ?
C7 H7C . 0.9600 ?
Cl1 O3B . 1.271(9) ?
Cl1 O4B . 1.345(10) ?
Cl1 O3A . 1.396(4) ?
Cl1 O4 . 1.403(4) ?
Cl1 O1 . 1.4059(16) ?
Cl1 O4A . 1.409(4) ?
Cl1 O3 . 1.409(4) ?
Cl1 O2 . 1.419(4) ?
Cl1 O2A . 1.420(4) ?
Cl1 O2B . 1.719(10) ?
O2 O3B . 1.56(2) ?
O2 O4B . 1.67(2) ?
O2A O3B . 1.214(19) ?
O2B O3A . 1.165(19) ?
O2B O4 . 1.59(3) ?
O2B O3 . 1.64(2) ?
O3 O3A . 0.50(2) ?
O3 O3B . 0.89(2) ?
O3A O3B . 1.276(19) ?
O4 O4A . 0.51(3) ?
O4 O4B . 0.86(3) ?

loop_
_geom_torsion_atom_site_label_1
_geom_torsion_atom_site_label_2
_geom_torsion_atom_site_label_3
_geom_torsion_atom_site_label_4
_geom_torsion_site_symmetry_1
_geom_torsion
N23 Cu1 N13 C12 2_556 6.50(19)
N33 Cu1 N13 C12 . -177.10(13)
N23 Cu1 N13 C13 2_556 -162.85(12)
N33 Cu1 N13 C13 . 13.54(16)
N13 Cu1 N33 C32 . 83.63(18)
N23 Cu1 N33 C32 2_556 -98.98(17)
N13 Cu1 N33 C33 . -115.37(14)
N23 Cu1 N33 C33 2_556 62.02(15)
C12 C1 C2 C22 . -171.62(16)
C12 N11 C11 C13 . 0.07(19)
C18 N11 C11 C13 . 179.41(16)
C12 N11 C11 C17 . -179.2(2)
C18 N11 C11 C17 . 0.1(3)
C13 N13 C12 N11 . 0.48(19)
Cu1 N13 C12 N11 . -170.37(12)
C13 N13 C12 C1 . 179.08(16)
Cu1 N13 C12 C1 . 8.2(2)
C11 N11 C12 N13 . -0.35(19)
C18 N11 C12 N13 . -179.68(16)
C11 N11 C12 C1 . -179.02(15)
C18 N11 C12 C1 . 1.7(3)
C2 C1 C12 N13 . 28.6(3)
C2 C1 C12 N11 . -152.96(17)
C12 N13 C13 C14 . -179.57(19)
Cu1 N13 C13 C14 . -8.1(3)
C12 N13 C13 C11 . -0.42(19)
Cu1 N13 C13 C11 . 171.08(12)
N11 C11 C13 C14 . 179.46(17)
C17 C11 C13 C14 . -1.1(3)
N11 C11 C13 N13 . 0.2(2)
C17 C11 C13 N13 . 179.62(17)
N13 C13 C14 C15 . 179.3(2)
C11 C13 C14 C15 . 0.2(3)
C13 C14 C15 C16 . 0.8(3)
C14 C15 C16 C17 . -1.0(4)
C15 C16 C17 C11 . 0.1(3)
N11 C11 C17 C16 . -179.8(2)
C13 C11 C17 C16 . 1.0(3)
C12 N11 C18 C19 . -91.8(2)
C11 N11 C18 C19 . 89.0(2)
C22 N21 C21 C27 . 178.06(19)
C28 N21 C21 C27 . -4.9(3)
C22 N21 C21 C23 . 0.13(18)
C28 N21 C21 C23 . 177.12(16)
C23 N23 C22 N21 . 0.03(19)
Cu1 N23 C22 N21 2_556 178.63(11)
C23 N23 C22 C2 . 176.96(15)
Cu1 N23 C22 C2 2_556 -4.4(2)
C21 N21 C22 N23 . -0.10(19)
C28 N21 C22 N23 . -176.99(15)
C21 N21 C22 C2 . -177.09(15)
C28 N21 C22 C2 . 6.0(3)
C1 C2 C22 N23 . 29.2(3)
C1 C2 C22 N21 . -154.17(17)
C22 N23 C23 C21 . 0.06(19)
Cu1 N23 C23 C21 2_556 -178.63(11)
C22 N23 C23 C24 . -176.12(19)
Cu1 N23 C23 C24 2_556 5.2(3)
N21 C21 C23 N23 . -0.12(19)
C27 C21 C23 N23 . -178.29(17)
N21 C21 C23 C24 . 176.51(16)
C27 C21 C23 C24 . -1.7(3)
N23 C23 C24 C25 . 176.5(2)
C21 C23 C24 C25 . 0.7(3)
C23 C24 C25 C26 . 0.3(3)
C24 C25 C26 C27 . -0.4(4)
C25 C26 C27 C21 . -0.6(3)
N21 C21 C27 C26 . -176.09(19)
C23 C21 C27 C26 . 1.6(3)
C22 N21 C28 C29 . -102.9(2)
C21 N21 C28 C29 . 80.7(2)
C32 N31 C31 C37 . 179.7(3)
C38 N31 C31 C37 . -5.5(4)
C32 N31 C31 C33 . -0.6(2)
C38 N31 C31 C33 . 174.2(2)
C33 N33 C32 N31 . -0.6(2)
Cu1 N33 C32 N31 . 162.41(14)
C33 N33 C32 C3 . 179.80(18)
Cu1 N33 C32 C3 . -17.2(3)
C31 N31 C32 N33 . 0.7(2)
C38 N31 C32 N33 . -173.8(2)
C31 N31 C32 C3 . -179.63(19)
C38 N31 C32 C3 . 5.9(3)
C3 C3 C32 N33 7_556 -2.3(4)
C3 C3 C32 N31 7_556 178.1(3)
C32 N33 C33 C34 . -179.9(2)
Cu1 N33 C33 C34 . 14.6(3)
C32 N33 C33 C31 . 0.2(2)
Cu1 N33 C33 C31 . -165.28(13)
N31 C31 C33 N33 . 0.2(2)
C37 C31 C33 N33 . 180.0(2)
N31 C31 C33 C34 . -179.6(2)
C37 C31 C33 C34 . 0.1(4)
N33 C33 C34 C35 . -179.8(2)
C31 C33 C34 C35 . 0.1(4)
C33 C34 C35 C36 . -0.5(5)
C34 C35 C36 C37 . 0.7(5)
C35 C36 C37 C31 . -0.5(5)
N31 C31 C37 C36 . 179.8(3)
C33 C31 C37 C36 . 0.1(4)
C32 N31 C38 C39 . 96.9(3)
C31 N31 C38 C39 . -76.8(3)
O4B Cl1 O2 O3B . 134.5(7)
O3A Cl1 O2 O3B . 17.2(10)
O4 Cl1 O2 O3B . 123.5(9)
O1 Cl1 O2 O3B . -115.4(7)
O4A Cl1 O2 O3B . 133.2(8)
O3 Cl1 O2 O3B . 3.2(9)
O2A Cl1 O2 O3B . -24.2(17)
O2B Cl1 O2 O3B . 65(2)
O3B Cl1 O2 O4B . -134.5(7)
O3A Cl1 O2 O4B . -117.2(9)
O4 Cl1 O2 O4B . -11.0(9)
O1 Cl1 O2 O4B . 110.1(7)
O4A Cl1 O2 O4B . -1.3(8)
O3 Cl1 O2 O4B . -131.3(8)
O2A Cl1 O2 O4B . -158.7(19)
O2B Cl1 O2 O4B . -69(2)
O4B Cl1 O2A O3B . 130.7(8)
O3A Cl1 O2A O3B . 6.4(10)
O4 Cl1 O2A O3B . 113.1(12)
O1 Cl1 O2A O3B . -113.6(9)
O4A Cl1 O2A O3B . 127.3(9)
O3 Cl1 O2A O3B . -3.0(10)
O2 Cl1 O2A O3B . 151(2)
O2B Cl1 O2A O3B . 22.3(16)
O3B Cl1 O2B O3A . -4.5(11)
O4B Cl1 O2B O3A . -129.7(10)
O4 Cl1 O2B O3A . -132.0(10)
O1 Cl1 O2B O3A . 116.0(7)
O4A Cl1 O2B O3A . -134.3(8)
O3 Cl1 O2B O3A . 6.4(8)
O2 Cl1 O2B O3A . -64(3)
O2A Cl1 O2B O3A . -22.4(18)
O3B Cl1 O2B O4 . 127.6(9)
O4B Cl1 O2B O4 . 2.3(9)
O3A Cl1 O2B O4 . 132.0(10)
O1 Cl1 O2B O4 . -111.9(5)
O4A Cl1 O2B O4 . -2.3(7)
O3 Cl1 O2B O4 . 138.4(7)
O2 Cl1 O2B O4 . 68(3)
O2A Cl1 O2B O4 . 109.7(14)
O3B Cl1 O2B O3 . -10.9(9)
O4B Cl1 O2B O3 . -136.1(8)
O3A Cl1 O2B O3 . -6.4(8)
O4 Cl1 O2B O3 . -138.4(7)
O1 Cl1 O2B O3 . 109.6(5)
O4A Cl1 O2B O3 . -140.7(6)
O2 Cl1 O2B O3 . -71(3)
O2A Cl1 O2B O3 . -28.8(15)
O3B Cl1 O3 O3A . 150(2)
O4B Cl1 O3 O3A . 59(2)
O4 Cl1 O3 O3A . 25.5(18)
O1 Cl1 O3 O3A . -96.4(15)
O4A Cl1 O3 O3A . 39.5(17)
O2 Cl1 O3 O3A . 145.4(15)
O2A Cl1 O3 O3A . 154.0(15)
O2B Cl1 O3 O3A . -12.4(15)
O4B Cl1 O3 O3B . -90.9(15)
O3A Cl1 O3 O3B . -150(2)
O4 Cl1 O3 O3B . -124.7(13)
O1 Cl1 O3 O3B . 113.4(12)
O4A Cl1 O3 O3B . -110.7(15)
O2 Cl1 O3 O3B . -4.8(13)
O2A Cl1 O3 O3B . 3.8(13)
O2B Cl1 O3 O3B . -162.5(14)
O3B Cl1 O3 O2B . 162.5(14)
O4B Cl1 O3 O2B . 71.6(11)
O3A Cl1 O3 O2B . 12.4(15)
O4 Cl1 O3 O2B . 37.8(10)
O1 Cl1 O3 O2B . -84.0(6)
O4A Cl1 O3 O2B . 51.8(8)
O2 Cl1 O3 O2B . 157.7(7)
O2A Cl1 O3 O2B . 166.4(6)
O4 O2B O3 O3A . 98(5)
Cl1 O2B O3 O3A . 128(5)
O3A O2B O3 O3B . -109(5)
O4 O2B O3 O3B . -10.9(14)
Cl1 O2B O3 O3B . 19.6(13)
O3A O2B O3 Cl1 . -128(5)
O4 O2B O3 Cl1 . -30.5(4)
O3B O3 O3A O2B . 84(6)
Cl1 O3 O3A O2B . 48(4)
Cl1 O3 O3A O3B . -35.8(17)
O2B O3 O3A O3B . -84(6)
O3B O3 O3A Cl1 . 35.8(17)
O2B O3 O3A Cl1 . -48(4)
O4 O2B O3A O3 . -82(5)
Cl1 O2B O3A O3 . -48(4)
O4 O2B O3A O3B . -27.8(19)
O3 O2B O3A O3B . 55(4)
Cl1 O2B O3A O3B . 6.9(15)
O4 O2B O3A Cl1 . -34.7(6)
O3 O2B O3A Cl1 . 48(4)
O3B Cl1 O3A O3 . -21.6(16)
O4B Cl1 O3A O3 . -133.3(17)
O4 Cl1 O3A O3 . -156.2(17)
O1 Cl1 O3A O3 . 91.0(15)
O4A Cl1 O3A O3 . -147.3(15)
O2 Cl1 O3A O3 . -41.1(17)
O2A Cl1 O3A O3 . -27.7(16)
O2B Cl1 O3A O3 . 163.7(19)
O3B Cl1 O3A O2B . 174.7(13)
O4B Cl1 O3A O2B . 63.0(10)
O4 Cl1 O3A O2B . 40.2(10)
O1 Cl1 O3A O2B . -72.7(9)
O4A Cl1 O3A O2B . 49.1(10)
O3 Cl1 O3A O2B . -163.7(19)
O2 Cl1 O3A O2B . 155.3(10)
O2A Cl1 O3A O2B . 168.6(9)
O4B Cl1 O3A O3B . -111.7(8)
O4 Cl1 O3A O3B . -134.6(11)
O1 Cl1 O3A O3B . 112.6(8)
O4A Cl1 O3A O3B . -125.7(10)
O3 Cl1 O3A O3B . 21.6(16)
O2 Cl1 O3A O3B . -19.5(11)
O2A Cl1 O3A O3B . -6.2(10)
O2B Cl1 O3A O3B . -174.7(13)
O3A O3 O3B O2A . -49(5)
Cl1 O3 O3B O2A . -9(3)
O2B O3 O3B O2A . -29(4)
O3A O3 O3B Cl1 . -40(2)
O2B O3 O3B Cl1 . -20.6(13)
Cl1 O3 O3B O3A . 40(2)
O2B O3 O3B O3A . 19.6(15)
O3A O3 O3B O2 . -34(3)
Cl1 O3 O3B O2 . 6.3(16)
O2B O3 O3B O2 . -14(3)
Cl1 O2A O3B O3 . 9(3)
Cl1 O2A O3B O3A . -9.5(13)
Cl1 O2A O3B O2 . -38(2)
O4B Cl1 O3B O3 . 119.9(14)
O3A Cl1 O3B O3 . 12.0(10)
O4 Cl1 O3B O3 . 75.1(16)
O1 Cl1 O3B O3 . -84.0(13)
O4A Cl1 O3B O3 . 101.8(15)
O2 Cl1 O3B O3 . 175.2(13)
O2A Cl1 O3B O3 . -175.2(16)
O2B Cl1 O3B O3 . 15.6(13)
O4B Cl1 O3B O2A . -64.9(14)
O3A Cl1 O3B O2A . -172.8(11)
O4 Cl1 O3B O2A . -109.7(14)
O1 Cl1 O3B O2A . 91.3(9)
O4A Cl1 O3B O2A . -83.0(10)
O3 Cl1 O3B O2A . 175.2(16)
O2 Cl1 O3B O2A . -9.6(8)
O2B Cl1 O3B O2A . -169.2(8)
O4B Cl1 O3B O3A . 107.9(12)
O4 Cl1 O3B O3A . 63.0(17)
O1 Cl1 O3B O3A . -96.0(7)
O4A Cl1 O3B O3A . 89.7(11)
O3 Cl1 O3B O3A . -12.0(10)
O2 Cl1 O3B O3A . 163.1(9)
O2A Cl1 O3B O3A . 172.8(11)
O2B Cl1 O3B O3A . 3.6(9)
O4B Cl1 O3B O2 . -55.2(13)
O3A Cl1 O3B O2 . -163.1(9)
O4 Cl1 O3B O2 . -100.1(14)
O1 Cl1 O3B O2 . 100.9(8)
O4A Cl1 O3B O2 . -73.4(11)
O3 Cl1 O3B O2 . -175.2(13)
O2A Cl1 O3B O2 . 9.6(8)
O2B Cl1 O3B O2 . -159.6(7)
O2B O3A O3B O3 . -144(3)
Cl1 O3A O3B O3 . -136(2)
O3 O3A O3B O2A . 146(3)
O2B O3A O3B O2A . 2(3)
Cl1 O3A O3B O2A . 9.7(13)
O3 O3A O3B Cl1 . 136(2)
O2B O3A O3B Cl1 . -8.2(18)
O3 O3A O3B O2 . 154(2)
O2B O3A O3B O2 . 9(2)
Cl1 O3A O3B O2 . 17.4(8)
Cl1 O2 O3B O3 . -7.2(19)
O4B O2 O3B O3 . 26(2)
Cl1 O2 O3B O2A . 138(2)
O4B O2 O3B O2A . 171(2)
O4B O2 O3B Cl1 . 33.5(4)
Cl1 O2 O3B O3A . -18.6(8)
O4B O2 O3B O3A . 15.0(10)
O3B Cl1 O4 O4A . 108(2)
O4B Cl1 O4 O4A . 10.2(17)
O3A Cl1 O4 O4A . 156.2(16)
O1 Cl1 O4 O4A . -91.6(17)
O3 Cl1 O4 O4A . 147.5(15)
O2 Cl1 O4 O4A . 28.2(17)
O2A Cl1 O4 O4A . 40.5(18)
O2B Cl1 O4 O4A . -173.7(19)
O3B Cl1 O4 O4B . 97.7(15)
O3A Cl1 O4 O4B . 146.1(13)
O1 Cl1 O4 O4B . -101.8(13)
O4A Cl1 O4 O4B . -10.2(17)
O3 Cl1 O4 O4B . 137.4(12)
O2 Cl1 O4 O4B . 18.0(14)
O2A Cl1 O4 O4B . 30.4(15)
O2B Cl1 O4 O4B . 176.1(15)
O3B Cl1 O4 O2B . -78.4(12)
O4B Cl1 O4 O2B . -176.1(15)
O3A Cl1 O4 O2B . -30.0(7)
O1 Cl1 O4 O2B . 82.1(7)
O4A Cl1 O4 O2B . 173.7(19)
O3 Cl1 O4 O2B . -38.7(8)
O2 Cl1 O4 O2B . -158.1(7)
O2A Cl1 O4 O2B . -145.7(7)
O3A O2B O4 O4A . 49(4)
O3 O2B O4 O4A . 43(4)
Cl1 O2B O4 O4A . 12(4)
O3A O2B O4 O4B . 31(2)
O3 O2B O4 O4B . 25(2)
Cl1 O2B O4 O4B . -5(2)
O3A O2B O4 Cl1 . 36.9(6)
O3 O2B O4 Cl1 . 30.3(4)
O4B O4 O4A Cl1 . 38(4)
O2B O4 O4A Cl1 . -12(3)
O3B Cl1 O4A O4 . -89(2)
O4B Cl1 O4A O4 . -158(3)
O3A Cl1 O4A O4 . -25.5(18)
O1 Cl1 O4A O4 . 96.3(16)
O3 Cl1 O4A O4 . -39.3(18)
O2 Cl1 O4A O4 . -153.6(16)
O2A Cl1 O4A O4 . -146.0(16)
O2B Cl1 O4A O4 . 5.5(16)
O4A O4 O4B Cl1 . -140(4)
O2B O4 O4B Cl1 . 5(2)
O4A O4 O4B O2 . -158(5)
Cl1 O4 O4B O2 . -18.1(11)
O2B O4 O4B O2 . -13(3)
O3B Cl1 O4B O4 . -109.0(16)
O3A Cl1 O4B O4 . -40.6(16)
O1 Cl1 O4B O4 . 93.7(12)
O4A Cl1 O4B O4 . 13(2)
O3 Cl1 O4B O4 . -61.2(18)
O2 Cl1 O4B O4 . -162.4(13)
O2A Cl1 O4B O4 . -155.6(12)
O2B Cl1 O4B O4 . -3.4(13)
O3B Cl1 O4B O2 . 53.4(13)
O3A Cl1 O4B O2 . 121.8(8)
O4 Cl1 O4B O2 . 162.4(13)
O1 Cl1 O4B O2 . -103.9(5)
O4A Cl1 O4B O2 . 176(3)
O3 Cl1 O4B O2 . 101.2(10)
O2A Cl1 O4B O2 . 6.8(6)
O2B Cl1 O4B O2 . 159.0(6)
Cl1 O2 O4B O4 . 21.6(14)
O3B O2 O4B O4 . -11.7(15)
O3B O2 O4B Cl1 . -33.3(4)
